data_2220733
loop_
_publ_author_name
'Ikram, Sumeera'
'Zia ul Haq, Muhammad'
'Badshah, Amir'
'Hasan, Aurangzeb'
'Bolte, Michael'

_publ_section_title
;
 2,2'-(1-Phenyl-1<i>H</i>-pyrazole-3,5-diyl)diphenol
;
_journal_coeditor_code BX2193
_journal_issue 2
_journal_name_full 'Acta Crystallographica Section E'
_journal_page_first o364
_journal_paper_doi 10.1107/S1600536809001226
_journal_volume 65
_journal_year 2009
_chemical_formula_iupac 'C21 H16 N2 O2'
_chemical_formula_moiety 'C21 H16 N2 O2'
_chemical_formula_sum 'C21 H16 N2 O2'
_chemical_formula_weight 328.36
_chemical_melting_point 473
_chemical_name_systematic
;
2,2'-(1-Phenyl-1<i>H</i>-pyrazole-3,5-diyl)diphenol
;
_space_group_IT_number 14
_symmetry_cell_setting monoclinic
_symmetry_space_group_name_Hall '-P 2ybc'
_symmetry_space_group_name_H-M 'P 1 21/c 1'
_atom_sites_solution_hydrogens geom
_atom_sites_solution_primary direct
_atom_sites_solution_secondary difmap
_audit_creation_method SHELXL-97
_cell_angle_alpha 90.00
_cell_angle_beta 104.294(7)
_cell_angle_gamma 90.00
_cell_formula_units_Z 4
_cell_length_a 9.7034(8)
_cell_length_b 11.7407(9)
_cell_length_c 14.9486(14)
_cell_measurement_reflns_used 10768
_cell_measurement_temperature 173(2)
_cell_measurement_theta_max 27.6
_cell_measurement_theta_min 3.6
_cell_volume 1650.3(2)
_computing_cell_refinement 'X-AREA (Stoe & Cie, 2001)'
_computing_data_collection 'X-AREA (Stoe & Cie, 2001)'
_computing_data_reduction 'X-AREA (Stoe & Cie, 2001)'
_computing_molecular_graphics 'PLATON (Spek, 2003) and XP in SHELXTL-Plus (Sheldrick, 2008)'
_computing_publication_material 'SHELXL97 (Sheldrick, 2008)'
_computing_structure_refinement 'SHELXL97 (Sheldrick, 2008)'
_computing_structure_solution 'SHELXS97 (Sheldrick, 2008)'
_diffrn_ambient_temperature 173(2)
_diffrn_measured_fraction_theta_full 0.997
_diffrn_measured_fraction_theta_max 0.994
_diffrn_measurement_device_type 'Stoe IPDSII two-circle'
_diffrn_measurement_method \w
_diffrn_radiation_monochromator graphite
_diffrn_radiation_source 'fine-focus sealed tube'
_diffrn_radiation_type MoK\a
_diffrn_radiation_wavelength 0.71073
_diffrn_reflns_av_R_equivalents 0.0343
_diffrn_reflns_av_sigmaI/netI 0.0261
_diffrn_reflns_limit_h_max 12
_diffrn_reflns_limit_h_min -12
_diffrn_reflns_limit_k_max 15
_diffrn_reflns_limit_k_min -13
_diffrn_reflns_limit_l_max 19
_diffrn_reflns_limit_l_min -18
_diffrn_reflns_number 12165
_diffrn_reflns_theta_full 25.00
_diffrn_reflns_theta_max 27.55
_diffrn_reflns_theta_min 3.55
_diffrn_standards_number 0
_exptl_absorpt_coefficient_mu 0.086
_exptl_absorpt_correction_type none
_exptl_crystal_colour colourless
_exptl_crystal_density_diffrn 1.322
_exptl_crystal_density_method 'not measured'
_exptl_crystal_description block
_exptl_crystal_F_000 688
_exptl_crystal_size_max 0.48
_exptl_crystal_size_mid 0.46
_exptl_crystal_size_min 0.46
_refine_diff_density_max 0.235
_refine_diff_density_min -0.149
_refine_ls_extinction_coef 0.030(2)
_refine_ls_extinction_expression Fc^*^=kFc[1+0.001xFc^2^\l^3^/sin(2\q)]^-1/4^
_refine_ls_extinction_method 'SHELXL97 (Sheldrick, 2008)'
_refine_ls_goodness_of_fit_ref 1.025
_refine_ls_hydrogen_treatment mixed
_refine_ls_matrix_type full
_refine_ls_number_parameters 235
_refine_ls_number_reflns 3799
_refine_ls_number_restraints 0
_refine_ls_restrained_S_all 1.025
_refine_ls_R_factor_all 0.0476
_refine_ls_R_factor_gt 0.0386
_refine_ls_shift/su_max 0.000
_refine_ls_shift/su_mean 0.000
_refine_ls_structure_factor_coef Fsqd
_refine_ls_weighting_details 'calc w=1/[\s^2^(Fo^2^)+(0.0529P)^2^+0.3119P] where P=(Fo^2^+2Fc^2^)/3'
_refine_ls_weighting_scheme calc
_refine_ls_wR_factor_gt 0.0969
_refine_ls_wR_factor_ref 0.1014
_reflns_number_gt 3235
_reflns_number_total 3799
_reflns_threshold_expression I>2\s(I)
_cod_data_source_file bx2193.cif
_cod_data_source_block I
_cod_original_sg_symbol_H-M 'P 21/c'
_cod_database_code 2220733
_cod_database_fobs_code 2220733

loop_
_symmetry_equiv_pos_as_xyz
'x, y, z'
'-x, y+1/2, -z+1/2'
'-x, -y, -z'
'x, -y-1/2, z-1/2'

loop_
_atom_site_type_symbol
_atom_site_label
_atom_site_fract_x
_atom_site_fract_y
_atom_site_fract_z
_atom_site_U_iso_or_equiv
_atom_site_adp_type
_atom_site_calc_flag
_atom_site_refinement_flags
_atom_site_occupancy
_atom_site_disorder_assembly
_atom_site_disorder_group
N N1 0.72854(9) 0.56525(9) 0.70176(6) 0.0273(2) Uani d . 1 . .
N N2 0.60684(9) 0.61144(9) 0.64778(6) 0.0277(2) Uani d . 1 . .
O O1 0.34395(9) 0.66647(10) 0.57881(6) 0.0434(3) Uani d . 1 . .
H H1 0.428(2) 0.6418(18) 0.6211(13) 0.068(6) Uiso d . 1 . .
O O2 1.07930(9) 0.61561(9) 0.60415(7) 0.0416(2) Uani d . 1 . .
H H2 1.170(2) 0.6300(17) 0.5950(13) 0.073(6) Uiso d . 1 . .
C C3 0.63161(11) 0.62529(9) 0.56362(7) 0.0250(2) Uani d . 1 . .
C C4 0.76965(11) 0.58763(10) 0.56388(7) 0.0267(2) Uani d . 1 . .
H H4 0.8130 0.5885 0.5134 0.032 Uiso calc R 1 . .
C C5 0.82919(11) 0.54909(9) 0.65248(7) 0.0260(2) Uani d . 1 . .
C C11 0.73784(12) 0.55181(10) 0.79885(7) 0.0293(2) Uani d . 1 . .
C C12 0.84714(13) 0.60411(11) 0.86344(8) 0.0354(3) Uani d . 1 . .
H H12 0.9170 0.6479 0.8442 0.042 Uiso calc R 1 . .
C C13 0.85265(15) 0.59125(13) 0.95705(9) 0.0447(3) Uani d . 1 . .
H H13 0.9274 0.6257 1.0021 0.054 Uiso calc R 1 . .
C C14 0.74906(17) 0.52810(14) 0.98457(9) 0.0479(4) Uani d . 1 . .
H H14 0.7532 0.5197 1.0484 0.057 Uiso calc R 1 . .
C C15 0.63982(16) 0.47744(13) 0.91924(9) 0.0437(3) Uani d . 1 . .
H H15 0.5689 0.4349 0.9384 0.052 Uiso calc R 1 . .
C C16 0.63368(13) 0.48862(11) 0.82558(8) 0.0349(3) Uani d . 1 . .
H H16 0.5593 0.4535 0.7806 0.042 Uiso calc R 1 . .
C C31 0.51991(11) 0.67507(9) 0.48859(7) 0.0260(2) Uani d . 1 . .
C C32 0.38098(12) 0.69291(11) 0.49811(8) 0.0308(2) Uani d . 1 . .
C C33 0.27648(13) 0.73925(12) 0.42651(9) 0.0399(3) Uani d . 1 . .
H H33 0.1826 0.7492 0.4336 0.048 Uiso calc R 1 . .
C C34 0.30899(14) 0.77093(12) 0.34478(9) 0.0409(3) Uani d . 1 . .
H H34 0.2378 0.8035 0.2962 0.049 Uiso calc R 1 . .
C C35 0.44618(15) 0.75502(12) 0.33381(8) 0.0395(3) Uani d . 1 . .
H H35 0.4687 0.7765 0.2778 0.047 Uiso calc R 1 . .
C C36 0.54978(13) 0.70771(11) 0.40505(8) 0.0329(3) Uani d . 1 . .
H H36 0.6431 0.6972 0.3971 0.040 Uiso calc R 1 . .
C C51 0.96705(11) 0.49298(10) 0.69189(7) 0.0270(2) Uani d . 1 . .
C C52 1.08989(12) 0.52664(10) 0.66442(8) 0.0304(2) Uani d . 1 . .
C C53 1.21876(13) 0.46994(11) 0.69982(9) 0.0368(3) Uani d . 1 . .
H H53 1.3013 0.4927 0.6811 0.044 Uiso calc R 1 . .
C C54 1.22731(13) 0.38090(11) 0.76202(9) 0.0385(3) Uani d . 1 . .
H H54 1.3155 0.3433 0.7856 0.046 Uiso calc R 1 . .
C C55 1.10706(14) 0.34660(11) 0.78991(8) 0.0364(3) Uani d . 1 . .
H H55 1.1127 0.2858 0.8326 0.044 Uiso calc R 1 . .
C C56 0.97871(13) 0.40228(10) 0.75474(8) 0.0317(3) Uani d . 1 . .
H H56 0.8967 0.3784 0.7737 0.038 Uiso calc R 1 . .

loop_
_atom_site_aniso_label
_atom_site_aniso_U_11
_atom_site_aniso_U_22
_atom_site_aniso_U_33
_atom_site_aniso_U_12
_atom_site_aniso_U_13
_atom_site_aniso_U_23
N1 0.0242(4) 0.0347(5) 0.0222(4) 0.0020(4) 0.0044(3) 0.0012(4)
N2 0.0238(4) 0.0358(5) 0.0225(4) 0.0015(4) 0.0037(3) 0.0012(4)
O1 0.0252(4) 0.0723(7) 0.0332(5) 0.0042(4) 0.0082(4) 0.0121(4)
O2 0.0270(4) 0.0485(6) 0.0511(5) 0.0055(4) 0.0130(4) 0.0173(4)
C3 0.0258(5) 0.0271(5) 0.0216(5) -0.0035(4) 0.0047(4) -0.0019(4)
C4 0.0270(5) 0.0299(6) 0.0235(5) -0.0019(4) 0.0070(4) -0.0021(4)
C5 0.0248(5) 0.0268(5) 0.0266(5) -0.0013(4) 0.0066(4) -0.0027(4)
C11 0.0312(5) 0.0343(6) 0.0222(5) 0.0058(5) 0.0065(4) 0.0023(4)
C12 0.0339(6) 0.0421(7) 0.0283(6) 0.0023(5) 0.0041(5) -0.0004(5)
C13 0.0484(7) 0.0549(9) 0.0262(6) 0.0066(6) 0.0002(5) -0.0023(6)
C14 0.0656(9) 0.0546(9) 0.0243(6) 0.0107(7) 0.0127(6) 0.0059(6)
C15 0.0552(8) 0.0448(8) 0.0359(7) 0.0039(6) 0.0201(6) 0.0090(6)
C16 0.0371(6) 0.0373(6) 0.0313(6) 0.0017(5) 0.0102(5) 0.0028(5)
C31 0.0272(5) 0.0260(5) 0.0228(5) -0.0037(4) 0.0026(4) -0.0019(4)
C32 0.0279(5) 0.0354(6) 0.0276(5) -0.0033(4) 0.0038(4) 0.0011(5)
C33 0.0293(6) 0.0458(7) 0.0394(7) 0.0004(5) -0.0013(5) 0.0041(6)
C34 0.0420(7) 0.0379(7) 0.0337(6) -0.0039(5) -0.0079(5) 0.0066(5)
C35 0.0506(7) 0.0385(7) 0.0261(5) -0.0070(6) 0.0033(5) 0.0049(5)
C36 0.0367(6) 0.0355(6) 0.0263(5) -0.0038(5) 0.0071(4) 0.0005(5)
C51 0.0267(5) 0.0276(5) 0.0256(5) 0.0017(4) 0.0040(4) -0.0026(4)
C52 0.0285(5) 0.0316(6) 0.0307(5) 0.0026(4) 0.0066(4) 0.0000(5)
C53 0.0280(6) 0.0393(7) 0.0422(7) 0.0052(5) 0.0072(5) -0.0010(5)
C54 0.0347(6) 0.0360(7) 0.0411(7) 0.0106(5) 0.0024(5) -0.0016(5)
C55 0.0443(7) 0.0297(6) 0.0326(6) 0.0071(5) 0.0048(5) 0.0013(5)
C56 0.0357(6) 0.0297(6) 0.0296(5) 0.0003(5) 0.0078(5) -0.0020(5)

loop_
_atom_type_symbol
_atom_type_description
_atom_type_scat_dispersion_real
_atom_type_scat_dispersion_imag
_atom_type_scat_source
C C 0.0033 0.0016 'International Tables Vol C Tables 4.2.6.8 and 6.1.1.4'
H H 0.0000 0.0000 'International Tables Vol C Tables 4.2.6.8 and 6.1.1.4'
N N 0.0061 0.0033 'International Tables Vol C Tables 4.2.6.8 and 6.1.1.4'
O O 0.0106 0.0060 'International Tables Vol C Tables 4.2.6.8 and 6.1.1.4'

loop_
_geom_angle_atom_site_label_1
_geom_angle_atom_site_label_2
_geom_angle_atom_site_label_3
_geom_angle_site_symmetry_1
_geom_angle_site_symmetry_3
_geom_angle
_geom_angle_publ_flag
N2 N1 C5 . . 111.28(8) ?
N2 N1 C11 . . 117.92(8) ?
C5 N1 C11 . . 130.48(9) ?
C3 N2 N1 . . 105.77(8) ?
C32 O1 H1 . . 106.6(11) ?
C52 O2 H2 . . 108.2(12) ?
N2 C3 C4 . . 110.36(9) ?
N2 C3 C31 . . 119.40(9) ?
C4 C3 C31 . . 130.24(9) ?
C5 C4 C3 . . 106.08(9) ?
C5 C4 H4 . . 127.0 ?
C3 C4 H4 . . 127.0 ?
N1 C5 C4 . . 106.50(9) ?
N1 C5 C51 . . 122.78(9) ?
C4 C5 C51 . . 130.59(9) ?
C12 C11 C16 . . 121.40(11) ?
C12 C11 N1 . . 119.95(10) ?
C16 C11 N1 . . 118.63(10) ?
C11 C12 C13 . . 118.88(12) ?
C11 C12 H12 . . 120.6 ?
C13 C12 H12 . . 120.6 ?
C14 C13 C12 . . 120.19(13) ?
C14 C13 H13 . . 119.9 ?
C12 C13 H13 . . 119.9 ?
C15 C14 C13 . . 120.23(12) ?
C15 C14 H14 . . 119.9 ?
C13 C14 H14 . . 119.9 ?
C14 C15 C16 . . 120.23(13) ?
C14 C15 H15 . . 119.9 ?
C16 C15 H15 . . 119.9 ?
C11 C16 C15 . . 119.06(12) ?
C11 C16 H16 . . 120.5 ?
C15 C16 H16 . . 120.5 ?
C36 C31 C32 . . 117.60(10) ?
C36 C31 C3 . . 120.71(10) ?
C32 C31 C3 . . 121.69(9) ?
O1 C32 C33 . . 117.66(11) ?
O1 C32 C31 . . 121.29(10) ?
C33 C32 C31 . . 121.04(11) ?
C34 C33 C32 . . 120.13(12) ?
C34 C33 H33 . . 119.9 ?
C32 C33 H33 . . 119.9 ?
C33 C34 C35 . . 119.98(11) ?
C33 C34 H34 . . 120.0 ?
C35 C34 H34 . . 120.0 ?
C36 C35 C34 . . 119.72(11) ?
C36 C35 H35 . . 120.1 ?
C34 C35 H35 . . 120.1 ?
C35 C36 C31 . . 121.51(11) ?
C35 C36 H36 . . 119.2 ?
C31 C36 H36 . . 119.2 ?
C56 C51 C52 . . 118.20(10) ?
C56 C51 C5 . . 121.32(10) ?
C52 C51 C5 . . 120.43(10) ?
O2 C52 C53 . . 121.84(10) ?
O2 C52 C51 . . 118.35(10) ?
C53 C52 C51 . . 119.81(11) ?
C54 C53 C52 . . 120.77(11) ?
C54 C53 H53 . . 119.6 ?
C52 C53 H53 . . 119.6 ?
C53 C54 C55 . . 120.18(11) ?
C53 C54 H54 . . 119.9 ?
C55 C54 H54 . . 119.9 ?
C56 C55 C54 . . 119.32(12) ?
C56 C55 H55 . . 120.3 ?
C54 C55 H55 . . 120.3 ?
C55 C56 C51 . . 121.72(11) ?
C55 C56 H56 . . 119.1 ?
C51 C56 H56 . . 119.1 ?

loop_
_geom_bond_atom_site_label_1
_geom_bond_atom_site_label_2
_geom_bond_site_symmetry_2
_geom_bond_distance
_geom_bond_publ_flag
N1 N2 . 1.3672(13) ?
N1 C5 . 1.3740(13) ?
N1 C11 . 1.4403(13) ?
N2 C3 . 1.3477(13) ?
O1 C32 . 1.3765(14) ?
O1 H1 . 0.947(19) ?
O2 C52 . 1.3666(15) ?
O2 H2 . 0.94(2) ?
C3 C4 . 1.4097(15) ?
C3 C31 . 1.4744(15) ?
C4 C5 . 1.3838(15) ?
C4 H4 . 0.9500 ?
C5 C51 . 1.4769(15) ?
C11 C12 . 1.3887(17) ?
C11 C16 . 1.3896(16) ?
C12 C13 . 1.3953(17) ?
C12 H12 . 0.9500 ?
C13 C14 . 1.391(2) ?
C13 H13 . 0.9500 ?
C14 C15 . 1.386(2) ?
C14 H14 . 0.9500 ?
C15 C16 . 1.3928(17) ?
C15 H15 . 0.9500 ?
C16 H16 . 0.9500 ?
C31 C36 . 1.4033(15) ?
C31 C32 . 1.4057(15) ?
C32 C33 . 1.3907(17) ?
C33 C34 . 1.3859(18) ?
C33 H33 . 0.9500 ?
C34 C35 . 1.3935(19) ?
C34 H34 . 0.9500 ?
C35 C36 . 1.3873(17) ?
C35 H35 . 0.9500 ?
C36 H36 . 0.9500 ?
C51 C56 . 1.4060(16) ?
C51 C52 . 1.4098(15) ?
C52 C53 . 1.4000(16) ?
C53 C54 . 1.3878(19) ?
C53 H53 . 0.9500 ?
C54 C55 . 1.3921(19) ?
C54 H54 . 0.9500 ?
C55 C56 . 1.3898(17) ?
C55 H55 . 0.9500 ?
C56 H56 . 0.9500 ?

loop_
_geom_hbond_atom_site_label_D
_geom_hbond_atom_site_label_H
_geom_hbond_atom_site_label_A
_geom_hbond_site_symmetry_A
_geom_hbond_distance_DH
_geom_hbond_distance_HA
_geom_hbond_distance_DA
_geom_hbond_angle_DHA
O2 H2 O1 1_655 0.94(2) 1.81(2) 2.7524(12) 176.6(19)
O1 H1 N2 . 0.947(19) 1.718(19) 2.5863(12) 150.9(17)

loop_
_geom_torsion_atom_site_label_1
_geom_torsion_atom_site_label_2
_geom_torsion_atom_site_label_3
_geom_torsion_atom_site_label_4
_geom_torsion_site_symmetry_1
_geom_torsion_site_symmetry_2
_geom_torsion_site_symmetry_3
_geom_torsion_site_symmetry_4
_geom_torsion
_geom_torsion_publ_flag
C5 N1 N2 C3 . . . . -0.45(12) ?
C11 N1 N2 C3 . . . . 173.77(10) ?
N1 N2 C3 C4 . . . . 0.08(12) ?
N1 N2 C3 C31 . . . . -179.44(9) ?
N2 C3 C4 C5 . . . . 0.30(13) ?
C31 C3 C4 C5 . . . . 179.76(11) ?
N2 N1 C5 C4 . . . . 0.63(13) ?
C11 N1 C5 C4 . . . . -172.65(11) ?
N2 N1 C5 C51 . . . . -175.58(10) ?
C11 N1 C5 C51 . . . . 11.14(19) ?
C3 C4 C5 N1 . . . . -0.55(12) ?
C3 C4 C5 C51 . . . . 175.26(11) ?
N2 N1 C11 C12 . . . . -121.61(12) ?
C5 N1 C11 C12 . . . . 51.30(18) ?
N2 N1 C11 C16 . . . . 56.64(15) ?
C5 N1 C11 C16 . . . . -130.45(13) ?
C16 C11 C12 C13 . . . . 0.84(19) ?
N1 C11 C12 C13 . . . . 179.04(11) ?
C11 C12 C13 C14 . . . . -0.8(2) ?
C12 C13 C14 C15 . . . . 0.1(2) ?
C13 C14 C15 C16 . . . . 0.5(2) ?
C12 C11 C16 C15 . . . . -0.23(18) ?
N1 C11 C16 C15 . . . . -178.46(11) ?
C14 C15 C16 C11 . . . . -0.5(2) ?
N2 C3 C31 C36 . . . . 169.56(11) ?
C4 C3 C31 C36 . . . . -9.85(18) ?
N2 C3 C31 C32 . . . . -9.64(16) ?
C4 C3 C31 C32 . . . . 170.94(11) ?
C36 C31 C32 O1 . . . . -178.03(11) ?
C3 C31 C32 O1 . . . . 1.20(17) ?
C36 C31 C32 C33 . . . . 1.20(18) ?
C3 C31 C32 C33 . . . . -179.57(12) ?
O1 C32 C33 C34 . . . . 177.90(12) ?
C31 C32 C33 C34 . . . . -1.4(2) ?
C32 C33 C34 C35 . . . . 0.8(2) ?
C33 C34 C35 C36 . . . . -0.2(2) ?
C34 C35 C36 C31 . . . . 0.0(2) ?
C32 C31 C36 C35 . . . . -0.55(18) ?
C3 C31 C36 C35 . . . . -179.78(11) ?
N1 C5 C51 C56 . . . . 35.52(16) ?
C4 C5 C51 C56 . . . . -139.69(13) ?
N1 C5 C51 C52 . . . . -146.91(11) ?
C4 C5 C51 C52 . . . . 37.88(18) ?
C56 C51 C52 O2 . . . . -179.27(11) ?
C5 C51 C52 O2 . . . . 3.09(16) ?
C56 C51 C52 C53 . . . . -0.05(17) ?
C5 C51 C52 C53 . . . . -177.69(10) ?
O2 C52 C53 C54 . . . . 179.03(12) ?
C51 C52 C53 C54 . . . . -0.17(18) ?
C52 C53 C54 C55 . . . . 0.14(19) ?
C53 C54 C55 C56 . . . . 0.10(19) ?
C54 C55 C56 C51 . . . . -0.32(18) ?
C52 C51 C56 C55 . . . . 0.29(17) ?
C5 C51 C56 C55 . . . . 177.91(11) ?

loop_
_cod_related_entry_id
_cod_related_entry_database
_cod_related_entry_code
1 ChemSpider 24741574
